data_4063514
loop_
_publ_author_name
'Boutadla, Youcef'
'Al-Duaij, Omar'
'Davies, David L.'
'Griffith, Gerald A.'
'Singh, Kuldip'

_publ_section_title
;
 Mechanistic Study of Acetate-Assisted C--H Activation of 2-Substituted
 Pyridines with [MCl2Cp*]2(M = Rh, Ir) and [RuCl2(p-cymene)]2
;
_journal_issue 2
_journal_name_full Organometallics
_journal_page_first 433
_journal_page_last 440
_journal_paper_doi 10.1021/om800909w
_journal_volume 28
_journal_year 2009
_chemical_formula_moiety '(C32 H37 Cl N2 O2 Ru2)2(P F6)(C H2 Cl2)'
_chemical_formula_sum 'C33 H39 Cl3 F12 N2 O2 P2 Ru2'
_chemical_formula_weight 1094.09
_chemical_name_systematic
; 
 ? 
;
_space_group_IT_number 2
_symmetry_cell_setting triclinic
_symmetry_space_group_name_Hall '-P 1'
_symmetry_space_group_name_H-M 'P -1'
_atom_sites_solution_hydrogens geom
_atom_sites_solution_primary direct
_atom_sites_solution_secondary difmap
_audit_creation_method SHELXL-97
_cell_angle_alpha 92.606(15)
_cell_angle_beta 100.426(15)
_cell_angle_gamma 107.533(15)
_cell_formula_units_Z 2
_cell_length_a 8.767(6)
_cell_length_b 11.659(8)
_cell_length_c 20.804(13)
_cell_measurement_reflns_used 557
_cell_measurement_temperature 150(2)
_cell_measurement_theta_max 24.139
_cell_measurement_theta_min 2.489
_cell_volume 1983(2)
_computing_cell_refinement 'Bruker SMART'
_computing_data_collection 'Bruker SMART'
_computing_data_reduction 'Bruker SHELXTL'
_computing_molecular_graphics 'Bruker SHELXTL'
_computing_publication_material 'Bruker SHELXTL'
_computing_structure_refinement 'SHELXL-97 (Sheldrick, 1997)'
_computing_structure_solution 'SHELXS-97 (Sheldrick, 1990)'
_diffrn_ambient_temperature 150(2)
_diffrn_measured_fraction_theta_full 0.988
_diffrn_measured_fraction_theta_max 0.988
_diffrn_measurement_device_type ' Bruker Apex 2000 CCD area detector'
_diffrn_measurement_method 'phi and omega scans'
_diffrn_radiation_monochromator graphite
_diffrn_radiation_source 'fine-focus sealed tube'
_diffrn_radiation_type MoK\a
_diffrn_radiation_wavelength 0.71073
_diffrn_reflns_av_R_equivalents 0.1649
_diffrn_reflns_av_sigmaI/netI 0.3104
_diffrn_reflns_limit_h_max 10
_diffrn_reflns_limit_h_min -10
_diffrn_reflns_limit_k_max 14
_diffrn_reflns_limit_k_min -14
_diffrn_reflns_limit_l_max 25
_diffrn_reflns_limit_l_min -25
_diffrn_reflns_number 15719
_diffrn_reflns_theta_full 26.00
_diffrn_reflns_theta_max 26.00
_diffrn_reflns_theta_min 1.84
_exptl_absorpt_coefficient_mu 1.136
_exptl_absorpt_correction_T_max 0.9776
_exptl_absorpt_correction_T_min 0.7882
_exptl_absorpt_correction_type empirical
_exptl_absorpt_process_details
;
absorption correction based on 1980 reflections(SADABS);Rint 0.1016 before
correction and 0.0746 after.
;
_exptl_crystal_colour orange
_exptl_crystal_density_diffrn 1.832
_exptl_crystal_density_method 'not measured'
_exptl_crystal_description needle
_exptl_crystal_F_000 1088
_exptl_crystal_size_max 0.22
_exptl_crystal_size_mid 0.08
_exptl_crystal_size_min 0.02
_refine_diff_density_max 2.170
_refine_diff_density_min -0.975
_refine_diff_density_rms 0.162
_refine_ls_extinction_method none
_refine_ls_goodness_of_fit_ref 0.860
_refine_ls_hydrogen_treatment constr
_refine_ls_matrix_type full
_refine_ls_number_parameters 513
_refine_ls_number_reflns 7700
_refine_ls_number_restraints 0
_refine_ls_restrained_S_all 0.860
_refine_ls_R_factor_all 0.2097
_refine_ls_R_factor_gt 0.0898
_refine_ls_shift/su_max 0.000
_refine_ls_shift/su_mean 0.000
_refine_ls_structure_factor_coef Fsqd
_refine_ls_weighting_details 'calc w=1/[\s^2^(Fo^2^)+(0.0411P)^2^+0.0000P] where P=(Fo^2^+2Fc^2^)/3'
_refine_ls_weighting_scheme calc
_refine_ls_wR_factor_gt 0.1557
_refine_ls_wR_factor_ref 0.1949
_reflns_number_gt 2989
_reflns_number_total 7700
_reflns_threshold_expression >2sigma(I)
_cod_data_source_file om800909w_si_002.cif
_cod_data_source_block 08047
_cod_depositor_comments
;
The following automatic conversions were performed:

'_symmetry_cell_setting' value 'Triclinic' changed to 'triclinic'
according to the built-in table from CIF Core dictionary named
'cif_core.dic' version 2.4.1 from 2010-06-29.

Automatic conversion script
Id: cif_fix_values 1715 2011-07-08 13:25:40Z adriana 

The following automatic conversions were performed:

'_refine_ls_hydrogen_treatment' value 'constrained' was replaced with
the value 'constr' as specified in the replacement file
'src/cod-tools/trunk/data/replacement-values/replacement_values.lst'.

Automatic conversion script
Id: cif_fix_values 5376 2017-05-30 11:51:03Z andrius 
;
_cod_original_sg_symbol_H-M P-1
_cod_database_code 4063514

loop_
_symmetry_equiv_pos_as_xyz
'x, y, z'
'-x, -y, -z'

loop_
_atom_site_label
_atom_site_type_symbol
_atom_site_fract_x
_atom_site_fract_y
_atom_site_fract_z
_atom_site_U_iso_or_equiv
_atom_site_adp_type
_atom_site_occupancy
_atom_site_symmetry_multiplicity
_atom_site_calc_flag
_atom_site_refinement_flags
_atom_site_disorder_assembly
_atom_site_disorder_group
Ru1 Ru 0.46055(14) 0.89461(10) 0.33905(5) 0.0342(3) Uani 1 1 d . . .
Ru2 Ru 0.37797(14) 0.59413(9) 0.21038(5) 0.0312(3) Uani 1 1 d . . .
Cl1 Cl 0.2778(4) 0.6942(3) 0.29159(15) 0.0279(8) Uani 1 1 d . . .
O1 O 0.6114(10) 0.8458(7) 0.2905(4) 0.035(2) Uani 1 1 d . . .
O2 O 0.7727(12) 0.6117(7) 0.1767(4) 0.039(2) Uani 1 1 d . . .
H1 H 0.8197 0.6491 0.1485 0.058 Uiso 1 1 calc R . .
N1 N 0.3873(12) 0.9356(9) 0.2435(5) 0.034(3) Uani 1 1 d . . .
N2 N 0.5630(12) 0.5919(9) 0.2881(5) 0.034(3) Uani 1 1 d . . .
C1 C 0.4443(14) 0.8825(11) 0.1977(6) 0.024(3) Uani 1 1 d . . .
C2 C 0.4117(16) 0.9055(11) 0.1328(6) 0.037(4) Uani 1 1 d . . .
H2 H 0.4619 0.8751 0.1021 0.044 Uiso 1 1 calc R . .
C3 C 0.3107(15) 0.9698(12) 0.1118(6) 0.035(4) Uani 1 1 d . . .
H3 H 0.2853 0.9811 0.0666 0.042 Uiso 1 1 calc R . .
C4 C 0.2478(16) 1.0167(12) 0.1559(7) 0.043(4) Uani 1 1 d . . .
H4 H 0.1768 1.0624 0.1422 0.052 Uiso 1 1 calc R . .
C5 C 0.2850(16) 0.9996(11) 0.2221(8) 0.047(4) Uani 1 1 d . . .
H5 H 0.2380 1.0333 0.2528 0.057 Uiso 1 1 calc R . .
C6 C 0.5576(14) 0.8203(10) 0.2281(6) 0.021(3) Uani 1 1 d . . .
C7 C 0.5976(14) 0.7326(10) 0.1937(6) 0.029(3) Uani 1 1 d . . .
H7 H 0.5916 0.7451 0.1462 0.034 Uiso 1 1 calc R . .
C8 C 0.7490(15) 0.6970(11) 0.2233(6) 0.032(3) Uani 1 1 d . . .
C9 C 0.9029(15) 0.8112(10) 0.2379(6) 0.037(4) Uani 1 1 d . . .
H9A H 1.0003 0.7873 0.2531 0.055 Uiso 1 1 calc R . .
H9B H 0.8919 0.8672 0.2720 0.055 Uiso 1 1 calc R . .
H9C H 0.9136 0.8511 0.1977 0.055 Uiso 1 1 calc R . .
C10 C 0.7195(17) 0.6317(11) 0.2824(7) 0.036(4) Uani 1 1 d . . .
C11 C 0.8447(15) 0.6136(11) 0.3299(6) 0.032(3) Uani 1 1 d . . .
H11 H 0.9552 0.6418 0.3252 0.038 Uiso 1 1 calc R . .
C12 C 0.8055(17) 0.5559(11) 0.3821(6) 0.040(4) Uani 1 1 d . . .
H12 H 0.8875 0.5377 0.4125 0.048 Uiso 1 1 calc R . .
C13 C 0.6501(15) 0.5237(11) 0.3915(6) 0.032(3) Uani 1 1 d . . .
H13 H 0.6248 0.4901 0.4305 0.038 Uiso 1 1 calc R . .
C14 C 0.5270(17) 0.5401(11) 0.3433(6) 0.037(3) Uani 1 1 d . . .
H14 H 0.4172 0.5148 0.3491 0.044 Uiso 1 1 calc R . .
C15 C 0.3570(18) 0.9955(14) 0.4002(6) 0.052(4) Uani 1 1 d . . .
H15 H 0.2526 1.0119 0.3823 0.062 Uiso 1 1 calc R . .
C16 C 0.5065(18) 1.0693(13) 0.3886(7) 0.042(4) Uani 1 1 d . . .
C17 C 0.6480(17) 1.0400(12) 0.4010(6) 0.043(4) Uani 1 1 d . . .
H17 H 0.7438 1.0874 0.3832 0.051 Uiso 1 1 calc R . .
C18 C 0.6496(15) 0.9313(11) 0.4270(6) 0.029(3) Uani 1 1 d . . .
C19 C 0.4984(16) 0.8564(12) 0.4407(6) 0.040(4) Uani 1 1 d . . .
H19 H 0.4905 0.7712 0.4491 0.048 Uiso 1 1 calc R . .
C20 C 0.3555(19) 0.8827(13) 0.4246(7) 0.044(4) Uani 1 1 d . . .
C21 C 0.5108(18) 1.1919(11) 0.3620(8) 0.064(5) Uani 1 1 d . . .
H21A H 0.5583 1.2572 0.3981 0.096 Uiso 1 1 calc R . .
H21B H 0.3994 1.1901 0.3427 0.096 Uiso 1 1 calc R . .
H21C H 0.5775 1.2061 0.3283 0.096 Uiso 1 1 calc R . .
C22 C 0.7985(16) 0.8909(13) 0.4371(7) 0.054(4) Uani 1 1 d . . .
H22A H 0.8599 0.9177 0.4026 0.081 Uiso 1 1 calc R . .
H22B H 0.7652 0.8025 0.4350 0.081 Uiso 1 1 calc R . .
H22C H 0.8676 0.9262 0.4802 0.081 Uiso 1 1 calc R . .
C23 C 0.1961(16) 0.7994(14) 0.4369(6) 0.065(5) Uani 1 1 d . . .
H23A H 0.1822 0.7161 0.4203 0.097 Uiso 1 1 calc R . .
H23B H 0.1051 0.8243 0.4140 0.097 Uiso 1 1 calc R . .
H23C H 0.1978 0.8041 0.4841 0.097 Uiso 1 1 calc R . .
C24 C 0.1486(17) 0.5393(10) 0.1393(6) 0.035(4) Uani 1 1 d . . .
H24 H 0.0812 0.5952 0.1351 0.042 Uiso 1 1 calc R . .
C25 C 0.1260(15) 0.4543(10) 0.1872(6) 0.024(3) Uani 1 1 d . . .
C26 C 0.2436(15) 0.3995(11) 0.2015(6) 0.036(4) Uani 1 1 d . . .
H26 H 0.2476 0.3596 0.2430 0.043 Uiso 1 1 calc R . .
C27 C 0.3781(16) 0.4153(11) 0.1710(6) 0.032(3) Uani 1 1 d . . .
C28 C 0.3838(18) 0.4942(11) 0.1195(6) 0.042(4) Uani 1 1 d . . .
H28 H 0.4850 0.5199 0.1010 0.050 Uiso 1 1 calc R . .
C29 C 0.2648(16) 0.5530(11) 0.1026(7) 0.034(3) Uani 1 1 d . . .
C30 C -0.0139(14) 0.4354(10) 0.2225(6) 0.039(4) Uani 1 1 d . . .
H30A H 0.0207 0.4187 0.2676 0.058 Uiso 1 1 calc R . .
H30B H -0.1063 0.3667 0.1994 0.058 Uiso 1 1 calc R . .
H30C H -0.0472 0.5084 0.2233 0.058 Uiso 1 1 calc R . .
C31 C 0.5014(14) 0.3529(12) 0.1908(6) 0.043(4) Uani 1 1 d . . .
H31A H 0.5948 0.3857 0.1699 0.065 Uiso 1 1 calc R . .
H31B H 0.4523 0.2660 0.1768 0.065 Uiso 1 1 calc R . .
H31C H 0.5384 0.3657 0.2387 0.065 Uiso 1 1 calc R . .
C32 C 0.2712(16) 0.6229(12) 0.0450(6) 0.044(4) Uani 1 1 d . . .
H32A H 0.2198 0.6858 0.0500 0.066 Uiso 1 1 calc R . .
H32B H 0.2127 0.5686 0.0050 0.066 Uiso 1 1 calc R . .
H32C H 0.3854 0.6607 0.0419 0.066 Uiso 1 1 calc R . .
P1 P 0.1881(5) 0.2388(3) 0.9825(2) 0.0438(11) Uani 1 1 d . . .
F1 F 0.0993(9) 0.3053(7) 1.0228(4) 0.054(2) Uani 1 1 d . . .
F2 F 0.0692(11) 0.2507(8) 0.9159(4) 0.077(3) Uani 1 1 d . . .
F3 F 0.0591(11) 0.1126(7) 0.9890(4) 0.081(3) Uani 1 1 d . . .
F4 F 0.2778(12) 0.1731(7) 0.9410(4) 0.080(3) Uani 1 1 d . . .
F5 F 0.3034(11) 0.2286(8) 1.0474(4) 0.076(3) Uani 1 1 d . . .
F6 F 0.3142(10) 0.3640(7) 0.9753(4) 0.067(3) Uani 1 1 d . . .
P2 P 0.1193(6) 0.2972(4) 0.4052(2) 0.0566(13) Uani 1 1 d . . .
F7 F 0.1604(12) 0.4378(9) 0.4056(5) 0.106(4) Uani 1 1 d . . .
F8 F 0.0481(11) 0.3028(9) 0.4677(4) 0.090(3) Uani 1 1 d . . .
F9 F -0.0530(11) 0.2814(8) 0.3611(5) 0.082(3) Uani 1 1 d . . .
F10 F 0.0775(12) 0.1563(8) 0.4050(5) 0.091(3) Uani 1 1 d . . .
F11 F 0.1936(11) 0.2926(9) 0.3417(4) 0.089(3) Uani 1 1 d . . .
F12 F 0.2933(10) 0.3103(9) 0.4483(4) 0.081(3) Uani 1 1 d . . .
C33 C 0.8472(18) 0.1221(13) 0.1019(7) 0.059(5) Uani 1 1 d . . .
H33A H 0.9459 0.1840 0.0942 0.070 Uiso 1 1 calc R . .
H33B H 0.8388 0.0445 0.0779 0.070 Uiso 1 1 calc R . .
Cl2 Cl 0.8698(6) 0.1066(4) 0.1858(2) 0.0754(14) Uani 1 1 d . . .
Cl3 Cl 0.6769(6) 0.1634(4) 0.0706(2) 0.0839(15) Uani 1 1 d . . .

loop_
_atom_site_aniso_label
_atom_site_aniso_U_11
_atom_site_aniso_U_22
_atom_site_aniso_U_33
_atom_site_aniso_U_23
_atom_site_aniso_U_13
_atom_site_aniso_U_12
Ru1 0.0429(8) 0.0226(7) 0.0333(7) -0.0019(5) 0.0102(6) 0.0039(6)
Ru2 0.0411(8) 0.0187(6) 0.0344(7) 0.0007(5) 0.0097(6) 0.0094(6)
Cl1 0.0308(19) 0.0216(17) 0.0311(19) 0.0035(14) 0.0103(16) 0.0057(15)
O1 0.050(6) 0.020(5) 0.026(5) -0.002(4) -0.009(5) 0.010(5)
O2 0.057(7) 0.024(5) 0.041(6) 0.006(4) 0.020(5) 0.017(5)
N1 0.031(7) 0.013(6) 0.054(8) 0.009(5) 0.007(6) 0.000(5)
N2 0.025(7) 0.021(6) 0.055(8) 0.007(6) 0.013(6) 0.001(5)
C1 0.025(7) 0.023(7) 0.030(8) 0.006(6) 0.013(6) 0.011(6)
C2 0.051(10) 0.030(8) 0.039(9) 0.008(7) 0.010(8) 0.025(8)
C3 0.035(9) 0.046(9) 0.025(8) 0.001(7) -0.007(7) 0.021(8)
C4 0.034(9) 0.032(9) 0.051(10) 0.026(8) -0.015(8) 0.000(7)
C5 0.037(9) 0.017(8) 0.089(13) 0.004(8) 0.015(9) 0.011(7)
C6 0.020(7) 0.022(7) 0.020(7) 0.005(6) 0.005(6) 0.005(6)
C7 0.034(8) 0.019(7) 0.037(8) 0.012(6) 0.003(7) 0.016(6)
C8 0.034(8) 0.013(7) 0.045(9) -0.005(6) 0.006(7) 0.005(6)
C9 0.047(9) 0.016(7) 0.048(9) 0.001(6) 0.018(8) 0.008(7)
C10 0.052(10) 0.012(7) 0.045(9) 0.002(6) 0.020(8) 0.006(7)
C11 0.029(8) 0.031(8) 0.039(9) 0.001(7) -0.001(7) 0.020(7)
C12 0.057(11) 0.026(8) 0.040(9) 0.006(7) 0.000(8) 0.021(8)
C13 0.024(8) 0.032(8) 0.038(9) -0.002(7) 0.007(7) 0.007(7)
C14 0.044(9) 0.033(8) 0.037(9) 0.003(7) 0.009(8) 0.017(7)
C15 0.051(11) 0.070(12) 0.027(9) -0.019(8) 0.008(8) 0.012(10)
C16 0.045(10) 0.038(9) 0.041(9) -0.007(7) 0.003(8) 0.015(8)
C17 0.048(10) 0.023(8) 0.042(9) -0.004(7) 0.010(8) -0.010(8)
C18 0.028(8) 0.026(8) 0.023(8) -0.010(6) 0.002(6) -0.003(7)
C19 0.049(10) 0.024(8) 0.044(9) -0.003(7) 0.016(9) 0.005(8)
C20 0.059(11) 0.030(9) 0.031(9) -0.007(7) 0.010(8) -0.005(8)
C21 0.070(12) 0.019(9) 0.101(14) 0.009(9) 0.028(11) 0.004(8)
C22 0.052(11) 0.054(11) 0.051(10) 0.009(8) -0.003(8) 0.016(9)
C23 0.052(11) 0.086(13) 0.031(9) -0.027(9) 0.020(8) -0.018(9)
C24 0.071(11) 0.009(7) 0.035(8) 0.002(6) 0.023(8) 0.019(7)
C25 0.026(8) 0.014(7) 0.026(7) 0.000(6) 0.002(6) 0.003(6)
C26 0.037(9) 0.016(7) 0.035(8) -0.003(6) -0.017(7) -0.006(7)
C27 0.040(9) 0.020(7) 0.039(9) -0.004(6) 0.015(7) 0.010(7)
C28 0.069(11) 0.024(8) 0.032(8) -0.017(7) 0.027(8) 0.007(8)
C29 0.039(9) 0.018(8) 0.047(9) 0.005(7) 0.001(8) 0.013(7)
C30 0.038(9) 0.018(7) 0.057(10) -0.002(7) 0.000(8) 0.009(7)
C31 0.033(9) 0.045(9) 0.054(10) -0.004(8) 0.003(8) 0.018(8)
C32 0.051(10) 0.040(9) 0.034(9) 0.000(7) -0.006(8) 0.014(8)
P1 0.060(3) 0.026(2) 0.042(3) 0.0030(19) 0.014(2) 0.007(2)
F1 0.074(6) 0.041(5) 0.051(5) 0.000(4) 0.028(5) 0.018(5)
F2 0.080(7) 0.079(7) 0.046(6) -0.003(5) -0.008(5) -0.001(6)
F3 0.123(8) 0.023(5) 0.085(7) -0.005(5) 0.055(6) -0.016(5)
F4 0.132(9) 0.051(6) 0.069(6) -0.005(5) 0.049(6) 0.031(6)
F5 0.109(8) 0.075(7) 0.053(6) 0.013(5) -0.004(6) 0.055(6)
F6 0.098(7) 0.030(5) 0.080(7) 0.017(5) 0.047(6) 0.013(5)
P2 0.051(3) 0.056(3) 0.065(3) 0.026(3) 0.021(3) 0.013(3)
F7 0.101(8) 0.062(7) 0.150(11) 0.039(7) 0.034(8) 0.010(6)
F8 0.081(7) 0.139(10) 0.077(7) 0.029(7) 0.054(6) 0.050(7)
F9 0.067(7) 0.082(7) 0.094(8) 0.035(6) 0.009(6) 0.018(6)
F10 0.113(9) 0.055(7) 0.100(8) 0.021(6) 0.013(7) 0.022(6)
F11 0.082(7) 0.139(10) 0.064(7) 0.036(6) 0.034(6) 0.044(7)
F12 0.061(7) 0.105(8) 0.069(7) 0.020(6) 0.013(5) 0.013(6)
C33 0.076(12) 0.039(10) 0.061(11) -0.003(8) 0.015(10) 0.020(9)
Cl2 0.104(4) 0.050(3) 0.077(3) 0.008(2) 0.023(3) 0.029(3)
Cl3 0.094(4) 0.085(4) 0.087(4) 0.042(3) 0.031(3) 0.036(3)

loop_
_atom_type_symbol
_atom_type_description
_atom_type_scat_dispersion_real
_atom_type_scat_dispersion_imag
_atom_type_scat_source
C C 0.0033 0.0016 'International Tables Vol C Tables 4.2.6.8 and 6.1.1.4'
H H 0.0000 0.0000 'International Tables Vol C Tables 4.2.6.8 and 6.1.1.4'
N N 0.0061 0.0033 'International Tables Vol C Tables 4.2.6.8 and 6.1.1.4'
O O 0.0106 0.0060 'International Tables Vol C Tables 4.2.6.8 and 6.1.1.4'
Cl Cl 0.1484 0.1585 'International Tables Vol C Tables 4.2.6.8 and 6.1.1.4'
Ru Ru -1.2594 0.8363 'International Tables Vol C Tables 4.2.6.8 and 6.1.1.4'
P P 0.1023 0.0942 'International Tables Vol C Tables 4.2.6.8 and 6.1.1.4'
F F 0.0171 0.0103 'International Tables Vol C Tables 4.2.6.8 and 6.1.1.4'

loop_
_geom_angle_atom_site_label_1
_geom_angle_atom_site_label_2
_geom_angle_atom_site_label_3
_geom_angle
_geom_angle_site_symmetry_1
_geom_angle_site_symmetry_3
_geom_angle_publ_flag
O1 Ru1 N1 77.4(4) . . ?
O1 Ru1 C16 125.4(5) . . ?
N1 Ru1 C16 97.3(5) . . ?
O1 Ru1 C20 147.4(5) . . ?
N1 Ru1 C20 133.4(5) . . ?
C16 Ru1 C20 68.8(5) . . ?
O1 Ru1 C17 95.1(5) . . ?
N1 Ru1 C17 114.3(5) . . ?
C16 Ru1 C17 37.3(5) . . ?
C20 Ru1 C17 82.0(5) . . ?
O1 Ru1 C18 88.1(4) . . ?
N1 Ru1 C18 147.9(4) . . ?
C16 Ru1 C18 68.0(5) . . ?
C20 Ru1 C18 69.7(5) . . ?
C17 Ru1 C18 38.0(4) . . ?
O1 Ru1 C19 112.0(4) . . ?
N1 Ru1 C19 170.4(5) . . ?
C16 Ru1 C19 79.2(5) . . ?
C20 Ru1 C19 36.9(5) . . ?
C17 Ru1 C19 68.3(5) . . ?
C18 Ru1 C19 38.7(4) . . ?
O1 Ru1 C15 163.2(5) . . ?
N1 Ru1 C15 104.2(5) . . ?
C16 Ru1 C15 38.0(5) . . ?
C20 Ru1 C15 38.6(5) . . ?
C17 Ru1 C15 68.8(5) . . ?
C18 Ru1 C15 82.1(5) . . ?
C19 Ru1 C15 67.5(5) . . ?
O1 Ru1 Cl1 82.0(2) . . ?
N1 Ru1 Cl1 81.3(3) . . ?
C16 Ru1 Cl1 151.8(4) . . ?
C20 Ru1 Cl1 91.5(4) . . ?
C17 Ru1 Cl1 163.3(4) . . ?
C18 Ru1 Cl1 125.2(4) . . ?
C19 Ru1 Cl1 97.4(4) . . ?
C15 Ru1 Cl1 114.7(4) . . ?
N2 Ru2 C24 161.3(4) . . ?
N2 Ru2 C28 112.6(5) . . ?
C24 Ru2 C28 66.0(5) . . ?
N2 Ru2 C26 96.1(4) . . ?
C24 Ru2 C26 65.9(4) . . ?
C28 Ru2 C26 66.2(5) . . ?
N2 Ru2 C7 75.3(4) . . ?
C24 Ru2 C7 122.3(5) . . ?
C28 Ru2 C7 86.4(5) . . ?
C26 Ru2 C7 145.8(5) . . ?
N2 Ru2 C27 88.2(4) . . ?
C24 Ru2 C27 80.2(5) . . ?
C28 Ru2 C27 38.3(4) . . ?
C26 Ru2 C27 37.2(4) . . ?
C7 Ru2 C27 108.7(5) . . ?
N2 Ru2 C29 149.2(5) . . ?
C24 Ru2 C29 35.7(4) . . ?
C28 Ru2 C29 37.1(4) . . ?
C26 Ru2 C29 77.4(5) . . ?
C7 Ru2 C29 93.2(5) . . ?
C27 Ru2 C29 68.3(5) . . ?
N2 Ru2 C25 123.9(4) . . ?
C24 Ru2 C25 37.7(4) . . ?
C28 Ru2 C25 78.0(5) . . ?
C26 Ru2 C25 35.5(4) . . ?
C7 Ru2 C25 158.8(4) . . ?
C27 Ru2 C25 66.8(4) . . ?
C29 Ru2 C25 65.8(5) . . ?
N2 Ru2 Cl1 85.7(3) . . ?
C24 Ru2 Cl1 94.7(3) . . ?
C28 Ru2 Cl1 160.7(4) . . ?
C26 Ru2 Cl1 107.3(4) . . ?
C7 Ru2 Cl1 105.0(3) . . ?
C27 Ru2 Cl1 142.9(4) . . ?
C29 Ru2 Cl1 125.1(4) . . ?
C25 Ru2 Cl1 86.7(3) . . ?
Ru2 Cl1 Ru1 114.56(13) . . ?
C6 O1 Ru1 114.7(7) . . ?
C8 O2 H1 109.5 . . ?
C5 N1 C1 117.8(12) . . ?
C5 N1 Ru1 129.0(10) . . ?
C1 N1 Ru1 113.1(8) . . ?
C10 N2 C14 118.6(12) . . ?
C10 N2 Ru2 120.3(9) . . ?
C14 N2 Ru2 120.8(9) . . ?
N1 C1 C2 119.6(11) . . ?
N1 C1 C6 111.7(11) . . ?
C2 C1 C6 128.0(11) . . ?
C3 C2 C1 122.1(12) . . ?
C3 C2 H2 119.0 . . ?
C1 C2 H2 119.0 . . ?
C4 C3 C2 118.3(13) . . ?
C4 C3 H3 120.9 . . ?
C2 C3 H3 120.9 . . ?
C3 C4 C5 120.7(13) . . ?
C3 C4 H4 119.7 . . ?
C5 C4 H4 119.7 . . ?
N1 C5 C4 121.2(14) . . ?
N1 C5 H5 119.4 . . ?
C4 C5 H5 119.4 . . ?
O1 C6 C7 120.5(11) . . ?
O1 C6 C1 116.2(10) . . ?
C7 C6 C1 123.2(11) . . ?
C6 C7 C8 119.5(11) . . ?
C6 C7 Ru2 90.0(8) . . ?
C8 C7 Ru2 108.7(8) . . ?
C6 C7 H7 112.2 . . ?
C8 C7 H7 112.2 . . ?
Ru2 C7 H7 112.2 . . ?
O2 C8 C10 105.8(9) . . ?
O2 C8 C7 109.4(10) . . ?
C10 C8 C7 109.7(11) . . ?
O2 C8 C9 108.7(10) . . ?
C10 C8 C9 113.4(11) . . ?
C7 C8 C9 109.7(10) . . ?
C8 C9 H9A 109.5 . . ?
C8 C9 H9B 109.5 . . ?
H9A C9 H9B 109.5 . . ?
C8 C9 H9C 109.5 . . ?
H9A C9 H9C 109.5 . . ?
H9B C9 H9C 109.5 . . ?
N2 C10 C11 121.2(12) . . ?
N2 C10 C8 114.9(12) . . ?
C11 C10 C8 123.8(12) . . ?
C12 C11 C10 119.2(13) . . ?
C12 C11 H11 120.4 . . ?
C10 C11 H11 120.4 . . ?
C11 C12 C13 120.4(13) . . ?
C11 C12 H12 119.8 . . ?
C13 C12 H12 119.8 . . ?
C12 C13 C14 119.5(13) . . ?
C12 C13 H13 120.2 . . ?
C14 C13 H13 120.2 . . ?
N2 C14 C13 120.7(12) . . ?
N2 C14 H14 119.6 . . ?
C13 C14 H14 119.6 . . ?
C16 C15 C20 116.8(14) . . ?
C16 C15 Ru1 69.1(8) . . ?
C20 C15 Ru1 69.1(8) . . ?
C16 C15 H15 120.8 . . ?
C20 C15 H15 120.8 . . ?
Ru1 C15 H15 120.8 . . ?
C17 C16 C15 123.6(14) . . ?
C17 C16 C21 118.7(14) . . ?
C15 C16 C21 117.7(13) . . ?
C17 C16 Ru1 71.8(8) . . ?
C15 C16 Ru1 72.9(8) . . ?
C21 C16 Ru1 131.3(10) . . ?
C16 C17 C18 120.2(13) . . ?
C16 C17 Ru1 70.9(8) . . ?
C18 C17 Ru1 71.8(7) . . ?
C16 C17 H17 119.3 . . ?
C18 C17 H17 119.3 . . ?
Ru1 C17 H17 119.3 . . ?
C17 C18 C19 116.7(12) . . ?
C17 C18 C22 122.3(12) . . ?
C19 C18 C22 120.9(12) . . ?
C17 C18 Ru1 70.1(7) . . ?
C19 C18 Ru1 70.8(7) . . ?
C22 C18 Ru1 126.9(9) . . ?
C20 C19 C18 122.6(13) . . ?
C20 C19 Ru1 70.3(8) . . ?
C18 C19 Ru1 70.5(7) . . ?
C20 C19 H19 117.3 . . ?
C18 C19 H19 117.3 . . ?
Ru1 C19 H19 117.3 . . ?
C19 C20 C15 119.7(14) . . ?
C19 C20 C23 121.7(14) . . ?
C15 C20 C23 118.5(15) . . ?
C19 C20 Ru1 72.7(9) . . ?
C15 C20 Ru1 72.2(8) . . ?
C23 C20 Ru1 130.9(9) . . ?
C16 C21 H21A 109.5 . . ?
C16 C21 H21B 109.5 . . ?
H21A C21 H21B 109.5 . . ?
C16 C21 H21C 109.5 . . ?
H21A C21 H21C 109.5 . . ?
H21B C21 H21C 109.5 . . ?
C18 C22 H22A 109.5 . . ?
C18 C22 H22B 109.5 . . ?
H22A C22 H22B 109.5 . . ?
C18 C22 H22C 109.5 . . ?
H22A C22 H22C 109.5 . . ?
H22B C22 H22C 109.5 . . ?
C20 C23 H23A 109.5 . . ?
C20 C23 H23B 109.5 . . ?
H23A C23 H23B 109.5 . . ?
C20 C23 H23C 109.5 . . ?
H23A C23 H23C 109.5 . . ?
H23B C23 H23C 109.5 . . ?
C29 C24 C25 123.0(12) . . ?
C29 C24 Ru2 75.3(9) . . ?
C25 C24 Ru2 74.9(7) . . ?
C29 C24 H24 118.4 . . ?
C25 C24 H24 118.4 . . ?
Ru2 C24 H24 118.4 . . ?
C26 C25 C24 116.1(12) . . ?
C26 C25 C30 123.0(11) . . ?
C24 C25 C30 120.7(11) . . ?
C26 C25 Ru2 69.5(7) . . ?
C24 C25 Ru2 67.4(7) . . ?
C30 C25 Ru2 130.1(8) . . ?
C25 C26 C27 125.5(12) . . ?
C25 C26 Ru2 74.9(7) . . ?
C27 C26 Ru2 71.6(7) . . ?
C25 C26 H26 116.6 . . ?
C27 C26 H26 116.6 . . ?
Ru2 C26 H26 116.6 . . ?
C26 C27 C28 114.7(12) . . ?
C26 C27 C31 121.5(12) . . ?
C28 C27 C31 123.8(12) . . ?
C26 C27 Ru2 71.2(7) . . ?
C28 C27 Ru2 70.3(7) . . ?
C31 C27 Ru2 128.3(9) . . ?
C29 C28 C27 122.1(12) . . ?
C29 C28 Ru2 73.6(7) . . ?
C27 C28 Ru2 71.4(7) . . ?
C29 C28 H28 118.5 . . ?
C27 C28 H28 118.5 . . ?
Ru2 C28 H28 118.5 . . ?
C24 C29 C28 117.9(13) . . ?
C24 C29 C32 123.7(12) . . ?
C28 C29 C32 118.4(13) . . ?
C24 C29 Ru2 69.0(8) . . ?
C28 C29 Ru2 69.3(7) . . ?
C32 C29 Ru2 135.1(9) . . ?
C25 C30 H30A 109.5 . . ?
C25 C30 H30B 109.5 . . ?
H30A C30 H30B 109.5 . . ?
C25 C30 H30C 109.5 . . ?
H30A C30 H30C 109.5 . . ?
H30B C30 H30C 109.5 . . ?
C27 C31 H31A 109.5 . . ?
C27 C31 H31B 109.5 . . ?
H31A C31 H31B 109.5 . . ?
C27 C31 H31C 109.5 . . ?
H31A C31 H31C 109.5 . . ?
H31B C31 H31C 109.5 . . ?
C29 C32 H32A 109.5 . . ?
C29 C32 H32B 109.5 . . ?
H32A C32 H32B 109.5 . . ?
C29 C32 H32C 109.5 . . ?
H32A C32 H32C 109.5 . . ?
H32B C32 H32C 109.5 . . ?
F5 P1 F1 90.4(5) . . ?
F5 P1 F6 90.0(5) . . ?
F1 P1 F6 90.2(5) . . ?
F5 P1 F4 90.3(5) . . ?
F1 P1 F4 179.0(5) . . ?
F6 P1 F4 89.1(5) . . ?
F5 P1 F3 90.8(5) . . ?
F1 P1 F3 89.7(5) . . ?
F6 P1 F3 179.2(6) . . ?
F4 P1 F3 90.9(5) . . ?
F5 P1 F2 179.4(5) . . ?
F1 P1 F2 89.1(5) . . ?
F6 P1 F2 89.7(5) . . ?
F4 P1 F2 90.2(5) . . ?
F3 P1 F2 89.5(5) . . ?
F8 P2 F7 89.7(6) . . ?
F8 P2 F10 90.1(6) . . ?
F7 P2 F10 179.7(7) . . ?
F8 P2 F9 90.1(5) . . ?
F7 P2 F9 89.0(6) . . ?
F10 P2 F9 90.9(5) . . ?
F8 P2 F11 179.4(7) . . ?
F7 P2 F11 89.9(6) . . ?
F10 P2 F11 90.4(6) . . ?
F9 P2 F11 90.3(5) . . ?
F8 P2 F12 91.2(5) . . ?
F7 P2 F12 92.1(6) . . ?
F10 P2 F12 88.0(5) . . ?
F9 P2 F12 178.4(6) . . ?
F11 P2 F12 88.5(5) . . ?
Cl3 C33 Cl2 113.0(8) . . ?
Cl3 C33 H33A 109.0 . . ?
Cl2 C33 H33A 109.0 . . ?
Cl3 C33 H33B 109.0 . . ?
Cl2 C33 H33B 109.0 . . ?
H33A C33 H33B 107.8 . . ?

loop_
_geom_bond_atom_site_label_1
_geom_bond_atom_site_label_2
_geom_bond_distance
_geom_bond_site_symmetry_2
_geom_bond_publ_flag
Ru1 O1 1.995(9) . ?
Ru1 N1 2.099(10) . ?
Ru1 C16 2.130(14) . ?
Ru1 C20 2.139(14) . ?
Ru1 C17 2.142(13) . ?
Ru1 C18 2.164(12) . ?
Ru1 C19 2.169(13) . ?
Ru1 C15 2.180(13) . ?
Ru1 Cl1 2.442(3) . ?
Ru2 N2 2.080(11) . ?
Ru2 C24 2.169(14) . ?
Ru2 C28 2.191(11) . ?
Ru2 C26 2.201(12) . ?
Ru2 C7 2.203(12) . ?
Ru2 C27 2.206(12) . ?
Ru2 C29 2.248(13) . ?
Ru2 C25 2.268(12) . ?
Ru2 Cl1 2.441(3) . ?
O1 C6 1.286(12) . ?
O2 C8 1.442(13) . ?
O2 H1 0.8400 . ?
N1 C5 1.359(14) . ?
N1 C1 1.359(14) . ?
N2 C10 1.339(15) . ?
N2 C14 1.365(15) . ?
C1 C2 1.382(15) . ?
C1 C6 1.470(15) . ?
C2 C3 1.352(15) . ?
C2 H2 0.9500 . ?
C3 C4 1.328(17) . ?
C3 H3 0.9500 . ?
C4 C5 1.394(17) . ?
C4 H4 0.9500 . ?
C5 H5 0.9500 . ?
C6 C7 1.385(14) . ?
C7 C8 1.540(15) . ?
C7 H7 1.0000 . ?
C8 C10 1.497(17) . ?
C8 C9 1.555(16) . ?
C9 H9A 0.9800 . ?
C9 H9B 0.9800 . ?
C9 H9C 0.9800 . ?
C10 C11 1.412(16) . ?
C11 C12 1.346(16) . ?
C11 H11 0.9500 . ?
C12 C13 1.353(16) . ?
C12 H12 0.9500 . ?
C13 C14 1.399(15) . ?
C13 H13 0.9500 . ?
C14 H14 0.9500 . ?
C15 C16 1.404(18) . ?
C15 C20 1.429(18) . ?
C15 H15 1.0000 . ?
C16 C17 1.367(17) . ?
C16 C21 1.549(17) . ?
C17 C18 1.404(16) . ?
C17 H17 1.0000 . ?
C18 C19 1.437(16) . ?
C18 C22 1.500(16) . ?
C19 C20 1.365(18) . ?
C19 H19 1.0000 . ?
C20 C23 1.515(18) . ?
C21 H21A 0.9800 . ?
C21 H21B 0.9800 . ?
C21 H21C 0.9800 . ?
C22 H22A 0.9800 . ?
C22 H22B 0.9800 . ?
C22 H22C 0.9800 . ?
C23 H23A 0.9800 . ?
C23 H23B 0.9800 . ?
C23 H23C 0.9800 . ?
C24 C29 1.357(17) . ?
C24 C25 1.435(15) . ?
C24 H24 1.0000 . ?
C25 C26 1.365(15) . ?
C25 C30 1.506(15) . ?
C26 C27 1.406(16) . ?
C26 H26 1.0000 . ?
C27 C28 1.441(16) . ?
C27 C31 1.485(15) . ?
C28 C29 1.415(16) . ?
C28 H28 1.0000 . ?
C29 C32 1.480(16) . ?
C30 H30A 0.9800 . ?
C30 H30B 0.9800 . ?
C30 H30C 0.9800 . ?
C31 H31A 0.9800 . ?
C31 H31B 0.9800 . ?
C31 H31C 0.9800 . ?
C32 H32A 0.9800 . ?
C32 H32B 0.9800 . ?
C32 H32C 0.9800 . ?
P1 F5 1.565(8) . ?
P1 F1 1.565(8) . ?
P1 F6 1.575(8) . ?
P1 F4 1.581(9) . ?
P1 F3 1.591(8) . ?
P1 F2 1.616(9) . ?
P2 F8 1.547(9) . ?
P2 F7 1.568(10) . ?
P2 F10 1.572(9) . ?
P2 F9 1.574(9) . ?
P2 F11 1.580(9) . ?
P2 F12 1.583(9) . ?
C33 Cl3 1.731(14) . ?
C33 Cl2 1.745(14) . ?
C33 H33A 0.9900 . ?
C33 H33B 0.9900 . ?

loop_
_geom_hbond_atom_site_label_D
_geom_hbond_atom_site_label_H
_geom_hbond_atom_site_label_A
_geom_hbond_distance_DH
_geom_hbond_distance_HA
_geom_hbond_distance_DA
_geom_hbond_angle_DHA
_geom_hbond_site_symmetry_A
O2 H1 F2 0.84 2.01 2.848(12) 175.9 2_666
O2 H1 F6 0.84 2.61 3.163(12) 124.8 2_666

loop_
_geom_torsion_atom_site_label_1
_geom_torsion_atom_site_label_2
_geom_torsion_atom_site_label_3
_geom_torsion_atom_site_label_4
_geom_torsion
_geom_torsion_site_symmetry_1
_geom_torsion_site_symmetry_2
_geom_torsion_site_symmetry_3
_geom_torsion_site_symmetry_4
_geom_torsion_publ_flag
N2 Ru2 Cl1 Ru1 65.4(3) . . . . ?
C24 Ru2 Cl1 Ru1 -133.4(3) . . . . ?
C28 Ru2 Cl1 Ru1 -132.6(11) . . . . ?
C26 Ru2 Cl1 Ru1 160.5(3) . . . . ?
C7 Ru2 Cl1 Ru1 -8.1(3) . . . . ?
C27 Ru2 Cl1 Ru1 146.7(6) . . . . ?
C29 Ru2 Cl1 Ru1 -113.0(4) . . . . ?
C25 Ru2 Cl1 Ru1 -170.2(3) . . . . ?
O1 Ru1 Cl1 Ru2 -8.9(3) . . . . ?
N1 Ru1 Cl1 Ru2 69.5(3) . . . . ?
C16 Ru1 Cl1 Ru2 158.9(8) . . . . ?
C20 Ru1 Cl1 Ru2 -156.8(5) . . . . ?
C17 Ru1 Cl1 Ru2 -90.2(14) . . . . ?
C18 Ru1 Cl1 Ru2 -90.8(4) . . . . ?
C19 Ru1 Cl1 Ru2 -120.2(4) . . . . ?
C15 Ru1 Cl1 Ru2 171.2(5) . . . . ?
N1 Ru1 O1 C6 -24.0(8) . . . . ?
C16 Ru1 O1 C6 -114.1(9) . . . . ?
C20 Ru1 O1 C6 139.1(9) . . . . ?
C17 Ru1 O1 C6 -137.8(8) . . . . ?
C18 Ru1 O1 C6 -175.2(8) . . . . ?
C19 Ru1 O1 C6 153.6(8) . . . . ?
C15 Ru1 O1 C6 -121.5(17) . . . . ?
Cl1 Ru1 O1 C6 58.8(8) . . . . ?
O1 Ru1 N1 C5 -169.0(11) . . . . ?
C16 Ru1 N1 C5 -44.3(11) . . . . ?
C20 Ru1 N1 C5 23.4(13) . . . . ?
C17 Ru1 N1 C5 -79.1(11) . . . . ?
C18 Ru1 N1 C5 -104.0(12) . . . . ?
C15 Ru1 N1 C5 -6.2(12) . . . . ?
Cl1 Ru1 N1 C5 107.2(10) . . . . ?
O1 Ru1 N1 C1 15.6(8) . . . . ?
C16 Ru1 N1 C1 140.4(9) . . . . ?
C17 Ru1 N1 C1 105.6(9) . . . . ?
C18 Ru1 N1 C1 80.7(11) . . . . ?
C15 Ru1 N1 C1 178.5(8) . . . . ?
Cl1 Ru1 N1 C1 -68.1(8) . . . . ?
C24 Ru2 N2 C10 137.9(13) . . . . ?
C28 Ru2 N2 C10 56.2(10) . . . . ?
C26 Ru2 N2 C10 122.9(10) . . . . ?
C7 Ru2 N2 C10 -23.4(9) . . . . ?
C27 Ru2 N2 C10 86.5(10) . . . . ?
C29 Ru2 N2 C10 47.3(14) . . . . ?
C25 Ru2 N2 C10 146.7(9) . . . . ?
Cl1 Ru2 N2 C10 -130.1(9) . . . . ?
C24 Ru2 N2 C14 -36.1(19) . . . . ?
C28 Ru2 N2 C14 -117.8(10) . . . . ?
C26 Ru2 N2 C14 -51.0(10) . . . . ?
C7 Ru2 N2 C14 162.6(10) . . . . ?
C27 Ru2 N2 C14 -87.5(10) . . . . ?
C29 Ru2 N2 C14 -126.7(11) . . . . ?
C25 Ru2 N2 C14 -27.2(11) . . . . ?
Cl1 Ru2 N2 C14 55.9(9) . . . . ?
C5 N1 C1 C2 6.9(17) . . . . ?
Ru1 N1 C1 C2 -177.3(9) . . . . ?
C5 N1 C1 C6 178.0(10) . . . . ?
Ru1 N1 C1 C6 -6.1(12) . . . . ?
N1 C1 C2 C3 -7(2) . . . . ?
C6 C1 C2 C3 -176.3(12) . . . . ?
C1 C2 C3 C4 3(2) . . . . ?
C2 C3 C4 C5 0(2) . . . . ?
C1 N1 C5 C4 -3.9(18) . . . . ?
Ru1 N1 C5 C4 -179.1(9) . . . . ?
C3 C4 C5 N1 1(2) . . . . ?
Ru1 O1 C6 C7 -147.3(9) . . . . ?
Ru1 O1 C6 C1 28.6(13) . . . . ?
N1 C1 C6 O1 -14.1(15) . . . . ?
C2 C1 C6 O1 156.1(12) . . . . ?
N1 C1 C6 C7 161.6(11) . . . . ?
C2 C1 C6 C7 -28(2) . . . . ?
O1 C6 C7 C8 -20.9(17) . . . . ?
C1 C6 C7 C8 163.5(11) . . . . ?
O1 C6 C7 Ru2 90.6(11) . . . . ?
C1 C6 C7 Ru2 -84.9(11) . . . . ?
N2 Ru2 C7 C6 -92.5(8) . . . . ?
C24 Ru2 C7 C6 94.5(8) . . . . ?
C28 Ru2 C7 C6 153.0(8) . . . . ?
C26 Ru2 C7 C6 -171.5(7) . . . . ?
C27 Ru2 C7 C6 -175.5(7) . . . . ?
C29 Ru2 C7 C6 116.4(8) . . . . ?
C25 Ru2 C7 C6 110.6(13) . . . . ?
Cl1 Ru2 C7 C6 -11.2(8) . . . . ?
N2 Ru2 C7 C8 28.8(8) . . . . ?
C24 Ru2 C7 C8 -144.2(8) . . . . ?
C28 Ru2 C7 C8 -85.7(9) . . . . ?
C26 Ru2 C7 C8 -50.1(12) . . . . ?
C27 Ru2 C7 C8 -54.1(9) . . . . ?
C29 Ru2 C7 C8 -122.2(8) . . . . ?
C25 Ru2 C7 C8 -128.0(11) . . . . ?
Cl1 Ru2 C7 C8 110.2(8) . . . . ?
C6 C7 C8 O2 -175.6(10) . . . . ?
Ru2 C7 C8 O2 83.4(10) . . . . ?
C6 C7 C8 C10 68.8(14) . . . . ?
Ru2 C7 C8 C10 -32.2(11) . . . . ?
C6 C7 C8 C9 -56.5(15) . . . . ?
Ru2 C7 C8 C9 -157.4(8) . . . . ?
C14 N2 C10 C11 4.3(18) . . . . ?
Ru2 N2 C10 C11 -169.8(9) . . . . ?
C14 N2 C10 C8 -174.8(10) . . . . ?
Ru2 N2 C10 C8 11.1(14) . . . . ?
O2 C8 C10 N2 -102.3(12) . . . . ?
C7 C8 C10 N2 15.6(15) . . . . ?
C9 C8 C10 N2 138.6(11) . . . . ?
O2 C8 C10 C11 78.6(14) . . . . ?
C7 C8 C10 C11 -163.5(11) . . . . ?
C9 C8 C10 C11 -40.5(16) . . . . ?
N2 C10 C11 C12 -0.4(19) . . . . ?
C8 C10 C11 C12 178.6(11) . . . . ?
C10 C11 C12 C13 -4.9(19) . . . . ?
C11 C12 C13 C14 6.2(19) . . . . ?
C10 N2 C14 C13 -3.0(18) . . . . ?
Ru2 N2 C14 C13 171.1(9) . . . . ?
C12 C13 C14 N2 -2.2(19) . . . . ?
O1 Ru1 C15 C16 10(2) . . . . ?
N1 Ru1 C15 C16 -83.7(9) . . . . ?
C20 Ru1 C15 C16 131.4(13) . . . . ?
C17 Ru1 C15 C16 27.2(8) . . . . ?
C18 Ru1 C15 C16 64.2(9) . . . . ?
C19 Ru1 C15 C16 101.6(9) . . . . ?
Cl1 Ru1 C15 C16 -170.5(7) . . . . ?
O1 Ru1 C15 C20 -121.7(16) . . . . ?
N1 Ru1 C15 C20 144.9(8) . . . . ?
C16 Ru1 C15 C20 -131.4(13) . . . . ?
C17 Ru1 C15 C20 -104.2(9) . . . . ?
C18 Ru1 C15 C20 -67.2(9) . . . . ?
C19 Ru1 C15 C20 -29.8(8) . . . . ?
Cl1 Ru1 C15 C20 58.0(9) . . . . ?
C20 C15 C16 C17 -2(2) . . . . ?
Ru1 C15 C16 C17 -53.4(13) . . . . ?
C20 C15 C16 C21 179.9(12) . . . . ?
Ru1 C15 C16 C21 128.2(12) . . . . ?
C20 C15 C16 Ru1 51.7(11) . . . . ?
O1 Ru1 C16 C17 -41.3(10) . . . . ?
N1 Ru1 C16 C17 -121.0(9) . . . . ?
C20 Ru1 C16 C17 105.1(10) . . . . ?
C18 Ru1 C16 C17 29.4(8) . . . . ?
C19 Ru1 C16 C17 68.2(9) . . . . ?
C15 Ru1 C16 C17 135.3(13) . . . . ?
Cl1 Ru1 C16 C17 153.7(7) . . . . ?
O1 Ru1 C16 C15 -176.6(8) . . . . ?
N1 Ru1 C16 C15 103.8(9) . . . . ?
C20 Ru1 C16 C15 -30.1(9) . . . . ?
C17 Ru1 C16 C15 -135.3(13) . . . . ?
C18 Ru1 C16 C15 -105.9(9) . . . . ?
C19 Ru1 C16 C15 -67.1(9) . . . . ?
Cl1 Ru1 C16 C15 18.4(14) . . . . ?
O1 Ru1 C16 C21 71.3(15) . . . . ?
N1 Ru1 C16 C21 -8.4(14) . . . . ?
C20 Ru1 C16 C21 -142.3(15) . . . . ?
C17 Ru1 C16 C21 112.6(18) . . . . ?
C18 Ru1 C16 C21 142.0(15) . . . . ?
C19 Ru1 C16 C21 -179.2(15) . . . . ?
C15 Ru1 C16 C21 -112.1(17) . . . . ?
Cl1 Ru1 C16 C21 -93.7(16) . . . . ?
C15 C16 C17 C18 0(2) . . . . ?
C21 C16 C17 C18 178.0(12) . . . . ?
Ru1 C16 C17 C18 -54.2(11) . . . . ?
C15 C16 C17 Ru1 53.9(13) . . . . ?
C21 C16 C17 Ru1 -127.7(13) . . . . ?
O1 Ru1 C17 C16 147.3(9) . . . . ?
N1 Ru1 C17 C16 68.9(10) . . . . ?
C20 Ru1 C17 C16 -65.4(9) . . . . ?
C18 Ru1 C17 C16 -132.4(13) . . . . ?
C19 Ru1 C17 C16 -101.0(10) . . . . ?
C15 Ru1 C17 C16 -27.7(9) . . . . ?
Cl1 Ru1 C17 C16 -133.3(13) . . . . ?
O1 Ru1 C17 C18 -80.2(8) . . . . ?
N1 Ru1 C17 C18 -158.7(7) . . . . ?
C16 Ru1 C17 C18 132.4(13) . . . . ?
C20 Ru1 C17 C18 67.1(8) . . . . ?
C19 Ru1 C17 C18 31.5(7) . . . . ?
C15 Ru1 C17 C18 104.8(9) . . . . ?
Cl1 Ru1 C17 C18 -0.8(19) . . . . ?
C16 C17 C18 C19 -1.2(19) . . . . ?
Ru1 C17 C18 C19 -55.0(10) . . . . ?
C16 C17 C18 C22 175.6(12) . . . . ?
Ru1 C17 C18 C22 121.9(12) . . . . ?
C16 C17 C18 Ru1 53.8(12) . . . . ?
O1 Ru1 C18 C17 100.9(8) . . . . ?
N1 Ru1 C18 C17 38.6(13) . . . . ?
C16 Ru1 C18 C17 -28.8(8) . . . . ?
C20 Ru1 C18 C17 -103.4(9) . . . . ?
C19 Ru1 C18 C17 -129.2(12) . . . . ?
C15 Ru1 C18 C17 -65.5(9) . . . . ?
Cl1 Ru1 C18 C17 179.7(7) . . . . ?
O1 Ru1 C18 C19 -129.9(8) . . . . ?
N1 Ru1 C18 C19 167.8(8) . . . . ?
C16 Ru1 C18 C19 100.4(9) . . . . ?
C20 Ru1 C18 C19 25.8(8) . . . . ?
C17 Ru1 C18 C19 129.2(12) . . . . ?
C15 Ru1 C18 C19 63.7(8) . . . . ?
Cl1 Ru1 C18 C19 -51.1(8) . . . . ?
O1 Ru1 C18 C22 -15.2(12) . . . . ?
N1 Ru1 C18 C22 -77.4(15) . . . . ?
C16 Ru1 C18 C22 -144.9(13) . . . . ?
C20 Ru1 C18 C22 140.5(13) . . . . ?
C17 Ru1 C18 C22 -116.0(15) . . . . ?
C19 Ru1 C18 C22 114.7(15) . . . . ?
C15 Ru1 C18 C22 178.4(13) . . . . ?
Cl1 Ru1 C18 C22 63.7(12) . . . . ?
C17 C18 C19 C20 5.3(19) . . . . ?
C22 C18 C19 C20 -171.6(12) . . . . ?
Ru1 C18 C19 C20 -49.4(12) . . . . ?
C17 C18 C19 Ru1 54.7(10) . . . . ?
C22 C18 C19 Ru1 -122.2(11) . . . . ?
O1 Ru1 C19 C20 -167.0(8) . . . . ?
C16 Ru1 C19 C20 69.0(9) . . . . ?
C17 Ru1 C19 C20 106.3(9) . . . . ?
C18 Ru1 C19 C20 137.2(12) . . . . ?
C15 Ru1 C19 C20 31.1(8) . . . . ?
Cl1 Ru1 C19 C20 -82.6(8) . . . . ?
O1 Ru1 C19 C18 55.8(8) . . . . ?
C16 Ru1 C19 C18 -68.2(8) . . . . ?
C20 Ru1 C19 C18 -137.2(12) . . . . ?
C17 Ru1 C19 C18 -30.9(7) . . . . ?
C15 Ru1 C19 C18 -106.1(8) . . . . ?
Cl1 Ru1 C19 C18 140.2(7) . . . . ?
C18 C19 C20 C15 -8(2) . . . . ?
Ru1 C19 C20 C15 -57.0(11) . . . . ?
C18 C19 C20 C23 177.3(11) . . . . ?
Ru1 C19 C20 C23 127.8(13) . . . . ?
C18 C19 C20 Ru1 49.5(12) . . . . ?
C16 C15 C20 C19 5.6(19) . . . . ?
Ru1 C15 C20 C19 57.2(12) . . . . ?
C16 C15 C20 C23 -179.1(12) . . . . ?
Ru1 C15 C20 C23 -127.5(12) . . . . ?
C16 C15 C20 Ru1 -51.7(11) . . . . ?
O1 Ru1 C20 C19 22.8(13) . . . . ?
N1 Ru1 C20 C19 179.8(7) . . . . ?
C16 Ru1 C20 C19 -100.4(9) . . . . ?
C17 Ru1 C20 C19 -64.2(9) . . . . ?
C18 Ru1 C20 C19 -26.9(8) . . . . ?
C15 Ru1 C20 C19 -130.1(13) . . . . ?
Cl1 Ru1 C20 C19 100.3(8) . . . . ?
O1 Ru1 C20 C15 152.9(8) . . . . ?
N1 Ru1 C20 C15 -50.1(11) . . . . ?
C16 Ru1 C20 C15 29.7(8) . . . . ?
C17 Ru1 C20 C15 65.9(9) . . . . ?
C18 Ru1 C20 C15 103.1(9) . . . . ?
C19 Ru1 C20 C15 130.1(13) . . . . ?
Cl1 Ru1 C20 C15 -129.6(8) . . . . ?
O1 Ru1 C20 C23 -94.4(16) . . . . ?
N1 Ru1 C20 C23 62.6(17) . . . . ?
C16 Ru1 C20 C23 142.3(17) . . . . ?
C17 Ru1 C20 C23 178.6(16) . . . . ?
C18 Ru1 C20 C23 -144.2(16) . . . . ?
C19 Ru1 C20 C23 -117.2(18) . . . . ?
C15 Ru1 C20 C23 112.7(19) . . . . ?
Cl1 Ru1 C20 C23 -16.9(15) . . . . ?
N2 Ru2 C24 C29 -118.7(14) . . . . ?
C28 Ru2 C24 C29 -28.9(7) . . . . ?
C26 Ru2 C24 C29 -102.4(8) . . . . ?
C7 Ru2 C24 C29 39.8(9) . . . . ?
C27 Ru2 C24 C29 -66.2(8) . . . . ?
C25 Ru2 C24 C29 -130.8(11) . . . . ?
Cl1 Ru2 C24 C29 150.8(7) . . . . ?
N2 Ru2 C24 C25 12.1(17) . . . . ?
C28 Ru2 C24 C25 101.9(8) . . . . ?
C26 Ru2 C24 C25 28.4(7) . . . . ?
C7 Ru2 C24 C25 170.5(7) . . . . ?
C27 Ru2 C24 C25 64.5(7) . . . . ?
C29 Ru2 C24 C25 130.8(11) . . . . ?
Cl1 Ru2 C24 C25 -78.4(7) . . . . ?
C29 C24 C25 C26 9.5(18) . . . . ?
Ru2 C24 C25 C26 -51.3(10) . . . . ?
C29 C24 C25 C30 -174.8(12) . . . . ?
Ru2 C24 C25 C30 124.4(10) . . . . ?
C29 C24 C25 Ru2 60.8(12) . . . . ?
N2 Ru2 C25 C26 -43.8(9) . . . . ?
C24 Ru2 C25 C26 131.6(11) . . . . ?
C28 Ru2 C25 C26 65.6(8) . . . . ?
C7 Ru2 C25 C26 109.0(13) . . . . ?
C27 Ru2 C25 C26 27.0(8) . . . . ?
C29 Ru2 C25 C26 102.6(8) . . . . ?
Cl1 Ru2 C25 C26 -126.4(8) . . . . ?
N2 Ru2 C25 C24 -175.4(7) . . . . ?
C28 Ru2 C25 C24 -66.0(7) . . . . ?
C26 Ru2 C25 C24 -131.6(11) . . . . ?
C7 Ru2 C25 C24 -22.6(15) . . . . ?
C27 Ru2 C25 C24 -104.6(8) . . . . ?
C29 Ru2 C25 C24 -29.0(7) . . . . ?
Cl1 Ru2 C25 C24 102.0(7) . . . . ?
N2 Ru2 C25 C30 72.7(12) . . . . ?
C24 Ru2 C25 C30 -111.9(13) . . . . ?
C28 Ru2 C25 C30 -177.9(12) . . . . ?
C26 Ru2 C25 C30 116.5(14) . . . . ?
C7 Ru2 C25 C30 -134.5(12) . . . . ?
C27 Ru2 C25 C30 143.5(12) . . . . ?
C29 Ru2 C25 C30 -140.9(12) . . . . ?
Cl1 Ru2 C25 C30 -9.8(10) . . . . ?
C24 C25 C26 C27 -3.3(18) . . . . ?
C30 C25 C26 C27 -178.9(11) . . . . ?
Ru2 C25 C26 C27 -53.6(11) . . . . ?
C24 C25 C26 Ru2 50.3(10) . . . . ?
C30 C25 C26 Ru2 -125.3(11) . . . . ?
N2 Ru2 C26 C25 144.8(8) . . . . ?
C24 Ru2 C26 C25 -30.0(7) . . . . ?
C28 Ru2 C26 C25 -103.2(9) . . . . ?
C7 Ru2 C26 C25 -142.6(8) . . . . ?
C27 Ru2 C26 C25 -136.3(12) . . . . ?
C29 Ru2 C26 C25 -65.8(8) . . . . ?
Cl1 Ru2 C26 C25 57.4(8) . . . . ?
N2 Ru2 C26 C27 -78.9(8) . . . . ?
C24 Ru2 C26 C27 106.3(9) . . . . ?
C28 Ru2 C26 C27 33.1(8) . . . . ?
C7 Ru2 C26 C27 -6.3(12) . . . . ?
C29 Ru2 C26 C27 70.5(8) . . . . ?
C25 Ru2 C26 C27 136.3(12) . . . . ?
Cl1 Ru2 C26 C27 -166.3(7) . . . . ?
C25 C26 C27 C28 -1.8(18) . . . . ?
Ru2 C26 C27 C28 -56.7(9) . . . . ?
C25 C26 C27 C31 179.0(11) . . . . ?
Ru2 C26 C27 C31 124.0(12) . . . . ?
C25 C26 C27 Ru2 55.0(12) . . . . ?
N2 Ru2 C27 C26 102.5(8) . . . . ?
C24 Ru2 C27 C26 -62.8(8) . . . . ?
C28 Ru2 C27 C26 -126.2(12) . . . . ?
C7 Ru2 C27 C26 176.3(7) . . . . ?
C29 Ru2 C27 C26 -97.9(8) . . . . ?
C25 Ru2 C27 C26 -25.9(7) . . . . ?
Cl1 Ru2 C27 C26 22.0(11) . . . . ?
N2 Ru2 C27 C28 -131.3(8) . . . . ?
C24 Ru2 C27 C28 63.4(8) . . . . ?
C26 Ru2 C27 C28 126.2(12) . . . . ?
C7 Ru2 C27 C28 -57.5(9) . . . . ?
C29 Ru2 C27 C28 28.3(8) . . . . ?
C25 Ru2 C27 C28 100.3(9) . . . . ?
Cl1 Ru2 C27 C28 148.2(7) . . . . ?
N2 Ru2 C27 C31 -13.2(12) . . . . ?
C24 Ru2 C27 C31 -178.5(12) . . . . ?
C28 Ru2 C27 C31 118.1(15) . . . . ?
C26 Ru2 C27 C31 -115.7(15) . . . . ?
C7 Ru2 C27 C31 60.6(12) . . . . ?
C29 Ru2 C27 C31 146.4(13) . . . . ?
C25 Ru2 C27 C31 -141.6(13) . . . . ?
Cl1 Ru2 C27 C31 -93.7(12) . . . . ?
C26 C27 C28 C29 1.5(18) . . . . ?
C31 C27 C28 C29 -179.4(12) . . . . ?
Ru2 C27 C28 C29 -55.8(11) . . . . ?
C26 C27 C28 Ru2 57.2(10) . . . . ?
C31 C27 C28 Ru2 -123.6(12) . . . . ?
N2 Ru2 C28 C29 -172.4(7) . . . . ?
C24 Ru2 C28 C29 27.9(7) . . . . ?
C26 Ru2 C28 C29 100.9(9) . . . . ?
C7 Ru2 C28 C29 -100.1(8) . . . . ?
C27 Ru2 C28 C29 133.1(12) . . . . ?
C25 Ru2 C28 C29 65.5(8) . . . . ?
Cl1 Ru2 C28 C29 27.0(16) . . . . ?
N2 Ru2 C28 C27 54.4(9) . . . . ?
C24 Ru2 C28 C27 -105.2(9) . . . . ?
C26 Ru2 C28 C27 -32.2(7) . . . . ?
C7 Ru2 C28 C27 126.8(8) . . . . ?
C29 Ru2 C28 C27 -133.1(12) . . . . ?
C25 Ru2 C28 C27 -67.6(8) . . . . ?
Cl1 Ru2 C28 C27 -106.1(12) . . . . ?
C25 C24 C29 C28 -10(2) . . . . ?
Ru2 C24 C29 C28 50.7(11) . . . . ?
C25 C24 C29 C32 168.4(12) . . . . ?
Ru2 C24 C29 C32 -131.0(13) . . . . ?
C25 C24 C29 Ru2 -60.6(12) . . . . ?
C27 C28 C29 C24 4.2(19) . . . . ?
Ru2 C28 C29 C24 -50.6(11) . . . . ?
C27 C28 C29 C32 -174.2(11) . . . . ?
Ru2 C28 C29 C32 131.0(11) . . . . ?
C27 C28 C29 Ru2 54.8(11) . . . . ?
N2 Ru2 C29 C24 146.7(8) . . . . ?
C28 Ru2 C29 C24 133.0(12) . . . . ?
C26 Ru2 C29 C24 66.0(8) . . . . ?
C7 Ru2 C29 C24 -147.2(8) . . . . ?
C27 Ru2 C29 C24 103.9(8) . . . . ?
C25 Ru2 C29 C24 30.5(7) . . . . ?
Cl1 Ru2 C29 C24 -36.4(9) . . . . ?
N2 Ru2 C29 C28 13.7(13) . . . . ?
C24 Ru2 C29 C28 -133.0(12) . . . . ?
C26 Ru2 C29 C28 -67.0(8) . . . . ?
C7 Ru2 C29 C28 79.8(8) . . . . ?
C27 Ru2 C29 C28 -29.1(8) . . . . ?
C25 Ru2 C29 C28 -102.5(8) . . . . ?
Cl1 Ru2 C29 C28 -169.4(6) . . . . ?
N2 Ru2 C29 C32 -96.2(15) . . . . ?
C24 Ru2 C29 C32 117.1(17) . . . . ?
C28 Ru2 C29 C32 -109.9(17) . . . . ?
C26 Ru2 C29 C32 -176.9(15) . . . . ?
C7 Ru2 C29 C32 -30.1(14) . . . . ?
C27 Ru2 C29 C32 -139.0(15) . . . . ?
C25 Ru2 C29 C32 147.6(15) . . . . ?
Cl1 Ru2 C29 C32 80.7(14) . . . . ?
